data_4103997
loop_
_publ_author_name
'Shiro Matsukawa'
'Hideaki Yamamichi'
'Yohsuke Yamamoto'
'Kaori Ando'

_publ_contact_author 'Prof. Yohsuke Yamamoto'
_publ_contact_author_email yyama@hiroshima-u.ac.jp
_publ_section_title
;
 Pentacoordinate Organoantimony Compounds That Isomerize by Turnstile
 Rotation
;
_journal_name_full 'Journal of the American Chemical Society'
_journal_page_first 3418
_journal_page_last 3419
_journal_paper_doi 10.1021/ja808113q
_journal_volume 131
_journal_year 2009
_chemical_formula_sum 'C14 H9 F3 I2 O'
_chemical_formula_weight 504.01
_chemical_melting_point 94
_chemical_name_systematic
; 
 ? 
;
_space_group_IT_number 33
_symmetry_cell_setting orthorhombic
_symmetry_space_group_name_Hall 'P 2c -2n'
_symmetry_space_group_name_H-M 'P n a 21'
_atom_sites_solution_hydrogens geom
_atom_sites_solution_primary direct
_atom_sites_solution_secondary difmap
_audit_creation_method SHELXL-97
_cell_angle_alpha 90.00
_cell_angle_beta 90.00
_cell_angle_gamma 90.00
_cell_formula_units_Z 8
_cell_length_a 14.7160(2)
_cell_length_b 9.74100(10)
_cell_length_c 20.9980(3)
_cell_measurement_temperature 293
_cell_measurement_theta_max 27.9
_cell_measurement_theta_min 1.9
_cell_volume 3010.03(7)
_computing_cell_refinement 'HKL(Otwinowski, 1997)'
_computing_data_collection 'HKL(Otwinowski, 1997)'
_computing_data_reduction 'HKL(Otwinowski, 1997)'
_computing_structure_refinement 'SHELXL-97 (Sheldrick, 1997)'
_computing_structure_solution 'SHELXS-97 (Sheldrick, 1990)'
_diffrn_ambient_temperature 293
_diffrn_detector_area_resol_mean 10.00
_diffrn_measured_fraction_theta_full 0.997
_diffrn_measured_fraction_theta_max 0.997
_diffrn_measurement_device_type 'MacScience DIP2030 Imaging Plate'
_diffrn_measurement_method \w
_diffrn_radiation_monochromator graphite
_diffrn_radiation_source 'fine-focus sealed tube'
_diffrn_radiation_type MoK\a
_diffrn_radiation_wavelength 0.71069
_diffrn_reflns_av_R_equivalents 0.0000
_diffrn_reflns_av_sigmaI/netI 0.0189
_diffrn_reflns_limit_h_max 19
_diffrn_reflns_limit_h_min 0
_diffrn_reflns_limit_k_max 12
_diffrn_reflns_limit_k_min 0
_diffrn_reflns_limit_l_max 0
_diffrn_reflns_limit_l_min -27
_diffrn_reflns_number 3703
_diffrn_reflns_theta_full 27.94
_diffrn_reflns_theta_max 27.94
_diffrn_reflns_theta_min 1.94
_exptl_absorpt_coefficient_mu 4.203
_exptl_absorpt_correction_type none
_exptl_crystal_colour colorless
_exptl_crystal_density_diffrn 2.224
_exptl_crystal_density_method 'not measured'
_exptl_crystal_description plate
_exptl_crystal_F_000 1872
_exptl_crystal_size_max 0.40
_exptl_crystal_size_mid 0.20
_exptl_crystal_size_min 0.15
_refine_diff_density_max 0.813
_refine_diff_density_min -1.923
_refine_diff_density_rms 0.315
_refine_ls_abs_structure_details 'Flack H D (1983), Acta Cryst. A39, 876-881'
_refine_ls_abs_structure_Flack 0.14(4)
_refine_ls_extinction_method none
_refine_ls_goodness_of_fit_ref 1.171
_refine_ls_hydrogen_treatment constr
_refine_ls_matrix_type full
_refine_ls_number_parameters 363
_refine_ls_number_reflns 3703
_refine_ls_number_restraints 1
_refine_ls_restrained_S_all 1.171
_refine_ls_R_factor_all 0.0452
_refine_ls_R_factor_gt 0.0395
_refine_ls_shift/su_max 0.001
_refine_ls_shift/su_mean 0.000
_refine_ls_structure_factor_coef Fsqd
_refine_ls_weighting_details 'calc w=1/[\s^2^(Fo^2^)+(0.0956P)^2^+2.4640P] where P=(Fo^2^+2Fc^2^)/3'
_refine_ls_weighting_scheme calc
_refine_ls_wR_factor_gt 0.1193
_refine_ls_wR_factor_ref 0.1343
_reflns_number_gt 3649
_reflns_number_total 3703
_reflns_threshold_expression >2sigma(I)
_cod_data_source_file ja808113q_si_001.cif
_cod_data_source_block compound1
_cod_database_code 4103997

loop_
_symmetry_equiv_pos_as_xyz
'x, y, z'
'-x, -y, z+1/2'
'-x+1/2, y+1/2, z+1/2'
'x+1/2, -y+1/2, z'

loop_
_atom_site_label
_atom_site_type_symbol
_atom_site_fract_x
_atom_site_fract_y
_atom_site_fract_z
_atom_site_U_iso_or_equiv
_atom_site_adp_type
_atom_site_occupancy
_atom_site_symmetry_multiplicity
_atom_site_calc_flag
_atom_site_refinement_flags
O1 O 0.7337(4) 0.0965(6) 0.4176(3) 0.0457(12) Uani 1 1 d .
H1 H 0.7790 0.0491 0.4119 0.069 Uiso 1 1 calc R
I1 I 0.88971(5) -0.12490(12) 0.41718(5) 0.0782(3) Uani 1 1 d .
I2 I 0.60906(4) -0.08857(7) 0.31835(3) 0.05639(18) Uani 1 1 d .
F1 F 0.7933(4) 0.0618(7) 0.5379(3) 0.0593(13) Uani 1 1 d .
F2 F 0.6590(4) 0.0501(7) 0.5762(2) 0.0576(13) Uani 1 1 d .
F3 F 0.7047(5) 0.2315(6) 0.5265(3) 0.0653(16) Uani 1 1 d .
C1 C 0.7674(6) -0.2004(9) 0.4562(4) 0.0463(17) Uani 1 1 d .
C2 C 0.7685(9) -0.3444(10) 0.4687(6) 0.067(3) Uani 1 1 d .
H2 H 0.8200 -0.3951 0.4586 0.080 Uiso 1 1 calc R
C3 C 0.6971(11) -0.4080(10) 0.4946(8) 0.082(4) Uani 1 1 d .
H3 H 0.6999 -0.5017 0.5027 0.098 Uiso 1 1 calc R
C4 C 0.6192(9) -0.3358(11) 0.5094(7) 0.067(3) Uani 1 1 d .
H4 H 0.5696 -0.3799 0.5276 0.080 Uiso 1 1 calc R
C5 C 0.6165(6) -0.1961(9) 0.4965(4) 0.0465(18) Uani 1 1 d .
H5 H 0.5637 -0.1476 0.5059 0.056 Uiso 1 1 calc R
C6 C 0.6898(5) -0.1256(7) 0.4700(3) 0.0344(13) Uani 1 1 d .
C7 C 0.5403(5) 0.0311(7) 0.3862(3) 0.0360(12) Uani 1 1 d .
C8 C 0.4522(5) 0.0720(8) 0.3677(4) 0.0434(15) Uani 1 1 d .
H6 H 0.4292 0.0455 0.3283 0.052 Uiso 1 1 calc R
C9 C 0.4008(6) 0.1508(11) 0.4078(6) 0.056(2) Uani 1 1 d .
H7 H 0.3435 0.1804 0.3954 0.067 Uiso 1 1 calc R
C10 C 0.4344(7) 0.1858(12) 0.4665(6) 0.061(3) Uani 1 1 d .
H8 H 0.3979 0.2353 0.4944 0.074 Uiso 1 1 calc R
C11 C 0.5231(6) 0.1482(9) 0.4854(5) 0.0495(19) Uani 1 1 d .
H9 H 0.5454 0.1754 0.5248 0.059 Uiso 1 1 calc R
C12 C 0.5770(5) 0.0699(6) 0.4444(3) 0.0320(12) Uani 1 1 d .
C13 C 0.6760(4) 0.0314(7) 0.4619(3) 0.0317(11) Uani 1 1 d .
C14 C 0.7072(6) 0.0956(8) 0.5262(4) 0.0440(17) Uani 1 1 d .
O2 O 1.0451(4) 0.0718(7) 0.7495(3) 0.0464(12) Uani 1 1 d .
H10 H 1.0919 0.1026 0.7340 0.070 Uiso 1 1 calc R
I3 I 0.90438(5) -0.11882(7) 0.83599(3) 0.05871(19) Uani 1 1 d .
I4 I 1.18264(5) -0.17630(12) 0.73969(5) 0.0809(3) Uani 1 1 d .
F4 F 1.0291(5) 0.2420(5) 0.6508(3) 0.0607(14) Uani 1 1 d .
F5 F 0.9745(4) 0.0846(6) 0.5884(3) 0.0526(12) Uani 1 1 d .
F6 F 1.1082(3) 0.0632(7) 0.6287(3) 0.0556(13) Uani 1 1 d .
C15 C 0.8466(5) 0.0311(7) 0.7741(4) 0.0390(14) Uani 1 1 d .
C16 C 0.7605(6) 0.0750(9) 0.7932(5) 0.0498(18) Uani 1 1 d .
H11 H 0.7342 0.0404 0.8302 0.060 Uiso 1 1 calc R
C17 C 0.7157(6) 0.1691(12) 0.7571(7) 0.064(3) Uani 1 1 d .
H12 H 0.6586 0.1999 0.7697 0.077 Uiso 1 1 calc R
C18 C 0.7538(7) 0.2184(11) 0.7029(6) 0.061(3) Uani 1 1 d .
H13 H 0.7222 0.2812 0.6779 0.073 Uiso 1 1 calc R
C19 C 0.8398(7) 0.1754(9) 0.6846(4) 0.0488(18) Uani 1 1 d .
H14 H 0.8656 0.2118 0.6478 0.059 Uiso 1 1 calc R
C20 C 0.8889(4) 0.0784(7) 0.7202(4) 0.0340(13) Uani 1 1 d .
C21 C 1.0575(6) -0.2164(10) 0.6946(4) 0.0512(19) Uani 1 1 d .
C22 C 1.0496(10) -0.3539(11) 0.6772(7) 0.071(3) Uani 1 1 d .
H15 H 1.0959 -0.4153 0.6867 0.085 Uiso 1 1 calc R
C23 C 0.9706(10) -0.4002(9) 0.6447(7) 0.076(4) Uani 1 1 d .
H16 H 0.9651 -0.4915 0.6325 0.091 Uiso 1 1 calc R
C24 C 0.9023(9) -0.3081(12) 0.6317(6) 0.066(3) Uani 1 1 d .
H17 H 0.8512 -0.3372 0.6095 0.079 Uiso 1 1 calc R
C25 C 0.9086(6) -0.1729(9) 0.6513(4) 0.0457(17) Uani 1 1 d .
H18 H 0.8611 -0.1127 0.6427 0.055 Uiso 1 1 calc R
C26 C 0.9857(5) -0.1252(7) 0.6839(4) 0.0372(14) Uani 1 1 d .
C27 C 0.9854(4) 0.0317(6) 0.7003(3) 0.0328(12) Uani 1 1 d .
C28 C 1.0227(6) 0.1068(8) 0.6410(4) 0.0416(15) Uani 1 1 d .

loop_
_atom_site_aniso_label
_atom_site_aniso_U_11
_atom_site_aniso_U_22
_atom_site_aniso_U_33
_atom_site_aniso_U_23
_atom_site_aniso_U_13
_atom_site_aniso_U_12
O1 0.036(3) 0.049(3) 0.052(3) 0.013(2) 0.008(2) -0.005(2)
I1 0.0377(3) 0.1152(7) 0.0816(6) 0.0046(5) 0.0113(3) 0.0226(3)
I2 0.0622(4) 0.0647(3) 0.0423(3) -0.0162(3) -0.0027(2) 0.0181(3)
F1 0.043(3) 0.070(3) 0.064(3) -0.010(3) -0.018(2) -0.004(2)
F2 0.068(3) 0.068(3) 0.038(2) -0.009(2) 0.001(2) -0.008(3)
F3 0.079(4) 0.038(2) 0.079(4) -0.014(3) -0.017(3) -0.008(3)
C1 0.048(4) 0.050(4) 0.041(3) 0.005(3) -0.005(3) 0.010(3)
C2 0.085(8) 0.047(5) 0.068(6) 0.000(4) -0.020(6) 0.032(5)
C3 0.121(11) 0.030(4) 0.093(9) 0.016(5) -0.027(9) 0.000(5)
C4 0.081(7) 0.042(4) 0.078(7) 0.022(5) -0.013(6) -0.020(5)
C5 0.054(4) 0.038(4) 0.048(4) 0.010(3) -0.008(3) -0.009(3)
C6 0.033(3) 0.032(3) 0.038(3) 0.001(2) -0.003(3) -0.002(2)
C7 0.035(3) 0.035(3) 0.039(3) 0.000(2) 0.003(2) 0.005(2)
C8 0.034(3) 0.045(3) 0.052(4) 0.002(3) -0.005(3) 0.005(3)
C9 0.042(4) 0.052(5) 0.073(7) 0.006(5) 0.004(4) 0.011(3)
C10 0.040(4) 0.065(6) 0.079(6) -0.021(5) 0.003(4) 0.019(4)
C11 0.043(4) 0.054(4) 0.052(4) -0.016(4) 0.000(3) 0.012(3)
C12 0.032(3) 0.028(2) 0.037(3) -0.001(2) 0.001(2) 0.002(2)
C13 0.024(3) 0.031(3) 0.040(3) 0.004(2) 0.002(2) -0.002(2)
C14 0.037(4) 0.041(4) 0.054(5) -0.003(3) -0.005(3) -0.009(3)
O2 0.033(2) 0.056(3) 0.050(3) -0.005(3) -0.017(2) -0.003(2)
I3 0.0646(4) 0.0562(3) 0.0554(4) 0.0214(3) 0.0118(3) 0.0107(2)
I4 0.0415(3) 0.1138(7) 0.0872(5) 0.0186(5) -0.0006(3) 0.0293(4)
F4 0.082(4) 0.035(2) 0.065(3) 0.005(2) 0.002(3) -0.015(2)
F5 0.061(3) 0.061(3) 0.036(2) 0.007(2) -0.005(2) -0.006(2)
F6 0.043(3) 0.067(3) 0.057(3) -0.002(3) 0.009(2) -0.015(2)
C15 0.035(3) 0.034(3) 0.048(4) -0.003(3) -0.002(3) 0.000(2)
C16 0.033(3) 0.052(4) 0.063(5) -0.011(4) 0.005(3) -0.001(3)
C17 0.030(4) 0.068(6) 0.094(8) -0.026(6) -0.006(4) 0.012(4)
C18 0.054(5) 0.060(5) 0.070(6) -0.013(4) -0.020(5) 0.027(4)
C19 0.059(5) 0.046(4) 0.041(4) 0.001(3) -0.012(4) 0.017(4)
C20 0.032(3) 0.031(3) 0.039(3) 0.000(3) -0.012(2) 0.002(2)
C21 0.049(4) 0.054(4) 0.050(4) 0.009(4) 0.015(3) 0.017(4)
C22 0.090(9) 0.049(5) 0.075(7) 0.001(5) 0.032(7) 0.027(5)
C23 0.107(10) 0.033(4) 0.088(9) -0.019(4) 0.031(8) 0.003(5)
C24 0.082(7) 0.059(5) 0.058(6) -0.020(5) 0.015(5) -0.025(5)
C25 0.041(4) 0.047(4) 0.049(4) -0.016(4) -0.001(3) -0.005(3)
C26 0.034(3) 0.034(3) 0.043(3) -0.003(3) 0.000(3) 0.002(2)
C27 0.027(3) 0.032(3) 0.039(3) 0.000(2) -0.006(2) 0.002(2)
C28 0.046(4) 0.043(3) 0.036(3) 0.001(3) -0.005(3) -0.010(3)

loop_
_atom_type_symbol
_atom_type_description
_atom_type_scat_dispersion_real
_atom_type_scat_dispersion_imag
_atom_type_scat_source
C C 0.0033 0.0016 'International Tables Vol C Tables 4.2.6.8 and 6.1.1.4'
H H 0.0000 0.0000 'International Tables Vol C Tables 4.2.6.8 and 6.1.1.4'
F F 0.0171 0.0103 'International Tables Vol C Tables 4.2.6.8 and 6.1.1.4'
I I -0.4742 1.8119 'International Tables Vol C Tables 4.2.6.8 and 6.1.1.4'
O O 0.0106 0.0060 'International Tables Vol C Tables 4.2.6.8 and 6.1.1.4'

loop_
_geom_angle_atom_site_label_1
_geom_angle_atom_site_label_2
_geom_angle_atom_site_label_3
_geom_angle
C13 O1 H1 109.5
C6 C1 C2 119.1(9)
C6 C1 I1 126.9(6)
C2 C1 I1 113.9(8)
C3 C2 C1 121.5(11)
C3 C2 H2 119.2
C1 C2 H2 119.2
C2 C3 C4 120.6(9)
C2 C3 H3 119.7
C4 C3 H3 119.7
C3 C4 C5 118.7(11)
C3 C4 H4 120.7
C5 C4 H4 120.7
C4 C5 C6 122.5(10)
C4 C5 H5 118.7
C6 C5 H5 118.7
C1 C6 C5 117.6(7)
C1 C6 C13 127.1(7)
C5 C6 C13 115.3(6)
C12 C7 C8 121.5(7)
C12 C7 I2 124.1(5)
C8 C7 I2 114.3(6)
C9 C8 C7 119.8(9)
C9 C8 H6 120.1
C7 C8 H6 120.1
C8 C9 C10 119.6(9)
C8 C9 H7 120.2
C10 C9 H7 120.2
C9 C10 C11 121.4(9)
C9 C10 H8 119.3
C11 C10 H8 119.3
C12 C11 C10 119.6(9)
C12 C11 H9 120.2
C10 C11 H9 120.2
C7 C12 C11 118.0(7)
C7 C12 C13 120.6(6)
C11 C12 C13 121.4(7)
O1 C13 C12 107.5(6)
O1 C13 C6 115.9(6)
C12 C13 C6 112.8(5)
O1 C13 C14 102.4(6)
C12 C13 C14 112.7(6)
C6 C13 C14 105.3(6)
F3 C14 F1 105.8(7)
F3 C14 F2 108.2(8)
F1 C14 F2 106.1(8)
F3 C14 C13 113.4(7)
F1 C14 C13 109.9(7)
F2 C14 C13 112.9(6)
C27 O2 H10 109.5
C20 C15 C16 123.2(7)
C20 C15 I3 123.5(5)
C16 C15 I3 113.3(6)
C17 C16 C15 119.1(10)
C17 C16 H11 120.5
C15 C16 H11 120.5
C18 C17 C16 120.3(8)
C18 C17 H12 119.8
C16 C17 H12 119.8
C17 C18 C19 120.2(9)
C17 C18 H13 119.9
C19 C18 H13 119.9
C18 C19 C20 121.6(9)
C18 C19 H14 119.2
C20 C19 H14 119.2
C15 C20 C19 115.6(7)
C15 C20 C27 122.7(6)
C19 C20 C27 121.7(7)
C22 C21 C26 120.3(10)
C22 C21 I4 111.7(8)
C26 C21 I4 127.9(7)
C21 C22 C23 120.0(10)
C21 C22 H15 120.0
C23 C22 H15 120.0
C24 C23 C22 119.1(9)
C24 C23 H16 120.5
C22 C23 H16 120.5
C23 C24 C25 120.9(11)
C23 C24 H17 119.5
C25 C24 H17 119.5
C24 C25 C26 120.9(9)
C24 C25 H18 119.5
C26 C25 H18 119.5
C21 C26 C25 118.6(8)
C21 C26 C27 125.9(7)
C25 C26 C27 115.3(7)
O2 C27 C28 103.8(6)
O2 C27 C20 107.0(6)
C28 C27 C20 113.8(6)
O2 C27 C26 115.4(6)
C28 C27 C26 106.4(6)
C20 C27 C26 110.4(5)
F5 C28 F4 109.0(7)
F5 C28 F6 106.6(7)
F4 C28 F6 105.8(7)
F5 C28 C27 113.8(6)
F4 C28 C27 111.6(7)
F6 C28 C27 109.6(6)

loop_
_geom_bond_atom_site_label_1
_geom_bond_atom_site_label_2
_geom_bond_distance
O1 C13 1.410(8)
O1 H1 0.8200
I1 C1 2.110(10)
I2 C7 2.101(7)
F1 C14 1.332(10)
F2 C14 1.341(10)
F3 C14 1.324(9)
C1 C6 1.386(11)
C1 C2 1.427(13)
C2 C3 1.33(2)
C2 H2 0.9300
C3 C4 1.38(2)
C3 H3 0.9300
C4 C5 1.388(12)
C4 H4 0.9300
C5 C6 1.395(11)
C5 H5 0.9300
C6 C13 1.553(9)
C7 C12 1.389(10)
C7 C8 1.411(10)
C8 C9 1.368(14)
C8 H6 0.9300
C9 C10 1.369(18)
C9 H7 0.9300
C10 C11 1.413(13)
C10 H8 0.9300
C11 C12 1.397(10)
C11 H9 0.9300
C12 C13 1.549(9)
C13 C14 1.557(11)
O2 C27 1.411(8)
O2 H10 0.8200
I3 C15 2.132(7)
I4 C21 2.106(11)
F4 C28 1.336(9)
F5 C28 1.330(9)
F6 C28 1.353(10)
C15 C20 1.371(11)
C15 C16 1.396(10)
C16 C17 1.361(16)
C16 H11 0.9300
C17 C18 1.357(19)
C17 H12 0.9300
C18 C19 1.387(14)
C18 H13 0.9300
C19 C20 1.405(10)
C19 H14 0.9300
C20 C27 1.548(9)
C21 C22 1.393(15)
C21 C26 1.399(11)
C22 C23 1.42(2)
C22 H15 0.9300
C23 C24 1.37(2)
C23 H16 0.9300
C24 C25 1.382(13)
C24 H17 0.9300
C25 C26 1.405(11)
C25 H18 0.9300
C26 C27 1.567(9)
C27 C28 1.545(10)

loop_
_geom_torsion_atom_site_label_1
_geom_torsion_atom_site_label_2
_geom_torsion_atom_site_label_3
_geom_torsion_atom_site_label_4
_geom_torsion
C6 C1 C2 C3 -1.5(16)
I1 C1 C2 C3 178.7(11)
C1 C2 C3 C4 1(2)
C2 C3 C4 C5 0(2)
C3 C4 C5 C6 -0.9(18)
C2 C1 C6 C5 1.0(12)
I1 C1 C6 C5 -179.2(6)
C2 C1 C6 C13 177.9(8)
I1 C1 C6 C13 -2.3(12)
C4 C5 C6 C1 0.2(14)
C4 C5 C6 C13 -177.2(9)
C12 C7 C8 C9 -0.5(12)
I2 C7 C8 C9 -179.8(7)
C7 C8 C9 C10 -2.0(15)
C8 C9 C10 C11 3.3(18)
C9 C10 C11 C12 -2.1(17)
C8 C7 C12 C11 1.7(11)
I2 C7 C12 C11 -179.1(6)
C8 C7 C12 C13 -176.2(7)
I2 C7 C12 C13 3.0(9)
C10 C11 C12 C7 -0.4(13)
C10 C11 C12 C13 177.4(9)
C7 C12 C13 O1 62.6(8)
C11 C12 C13 O1 -115.2(8)
C7 C12 C13 C6 -66.3(8)
C11 C12 C13 C6 115.9(8)
C7 C12 C13 C14 174.7(6)
C11 C12 C13 C14 -3.1(10)
C1 C6 C13 O1 23.1(11)
C5 C6 C13 O1 -159.9(7)
C1 C6 C13 C12 147.5(7)
C5 C6 C13 C12 -35.4(9)
C1 C6 C13 C14 -89.2(9)
C5 C6 C13 C14 87.8(8)
O1 C13 C14 F3 55.0(8)
C12 C13 C14 F3 -60.2(9)
C6 C13 C14 F3 176.5(7)
O1 C13 C14 F1 -63.2(8)
C12 C13 C14 F1 -178.4(6)
C6 C13 C14 F1 58.3(8)
O1 C13 C14 F2 178.5(7)
C12 C13 C14 F2 63.3(9)
C6 C13 C14 F2 -60.0(8)
C20 C15 C16 C17 0.0(13)
I3 C15 C16 C17 -179.0(7)
C15 C16 C17 C18 0.7(15)
C16 C17 C18 C19 -1.4(16)
C17 C18 C19 C20 1.5(15)
C16 C15 C20 C19 0.0(11)
I3 C15 C20 C19 178.9(6)
C16 C15 C20 C27 178.4(7)
I3 C15 C20 C27 -2.7(9)
C18 C19 C20 C15 -0.8(12)
C18 C19 C20 C27 -179.2(8)
C26 C21 C22 C23 3.9(16)
I4 C21 C22 C23 -178.5(9)
C21 C22 C23 C24 -0.8(19)
C22 C23 C24 C25 -1.8(19)
C23 C24 C25 C26 1.2(17)
C22 C21 C26 C25 -4.4(13)
I4 C21 C26 C25 178.5(6)
C22 C21 C26 C27 -179.4(9)
I4 C21 C26 C27 3.5(12)
C24 C25 C26 C21 1.9(13)
C24 C25 C26 C27 177.3(8)
C15 C20 C27 O2 -61.3(8)
C19 C20 C27 O2 117.0(8)
C15 C20 C27 C28 -175.3(6)
C19 C20 C27 C28 3.0(10)
C15 C20 C27 C26 65.1(9)
C19 C20 C27 C26 -116.6(8)
C21 C26 C27 O2 -24.8(11)
C25 C26 C27 O2 160.1(7)
C21 C26 C27 C28 89.7(9)
C25 C26 C27 C28 -85.4(8)
C21 C26 C27 C20 -146.3(8)
C25 C26 C27 C20 38.6(9)
O2 C27 C28 F5 -178.9(6)
C20 C27 C28 F5 -63.0(9)
C26 C27 C28 F5 58.8(8)
O2 C27 C28 F4 -55.1(8)
C20 C27 C28 F4 60.8(8)
C26 C27 C28 F4 -177.3(6)
O2 C27 C28 F6 61.8(7)
C20 C27 C28 F6 177.8(6)
C26 C27 C28 F6 -60.4(7)
